data_7123845
loop_
_publ_author_name
'Petry, Nicolas'
'Vanderbeeken, Thibaut'
'Malher, Astrid'
'Bringer, Yoan'
'Retailleau, Pascal'
'Bantreil, Xavier'
'Lamaty, Fr\'ed\'eric'

_publ_section_title
;
 Mechanosynthesis of Sydnone-containing Coordination Complexes
;
_journal_name_full 'Chemical Communications'
_journal_paper_doi 10.1039/C9CC04673A
_journal_year 2019
_chemical_formula_moiety 'C13 H9 N3 O2'
_chemical_formula_sum 'C13 H9 N3 O2'
_chemical_formula_weight 239.23
_chemical_name_systematic 3-Phenyl-4-(2-pyridinyl)-sydnone
_space_group_crystal_system monoclinic
_space_group_IT_number 14
_space_group_name_Hall '-P 2yn'
_space_group_name_H-M_alt 'P 1 21/n 1'
_symmetry_space_group_name_Hall '-P 2yn'
_symmetry_space_group_name_H-M 'P 1 21/n 1'
_atom_sites_solution_hydrogens geom
_atom_sites_solution_primary dual
_atom_sites_solution_secondary difmap
_audit_creation_method SHELXL-2018/3
_audit_update_record
;
2019-05-02 deposited with the CCDC.    2019-07-11 downloaded from the CCDC.
;
_cell_angle_alpha 90
_cell_angle_beta 100.651(10)
_cell_angle_gamma 90
_cell_formula_units_Z 4
_cell_length_a 8.7441(8)
_cell_length_b 13.0971(15)
_cell_length_c 10.0411(10)
_cell_measurement_reflns_used 1411
_cell_measurement_temperature 293(2)
_cell_measurement_theta_max 25.7890
_cell_measurement_theta_min 3.9060
_cell_volume 1130.1(2)
_computing_cell_refinement 'CrysAlisPro 1.171.39.46 (Rigaku OD, 2018)'
_computing_data_collection 'CrysAlisPro 1.171.39.46 (Rigaku OD, 2018)'
_computing_data_reduction 'CrysAlisPro 1.171.39.46 (Rigaku OD, 2018)'
_computing_structure_refinement 'SHELXL-2018/3 (Sheldrick, 2018)'
_computing_structure_solution 'SHELXT 2014/5 (Sheldrick, 2014)'
_diffrn_ambient_environment air
_diffrn_ambient_temperature 293(2)
_diffrn_detector 'HPAD Dectris Pilatus3R-200K-A'
_diffrn_measured_fraction_theta_full 0.996
_diffrn_measured_fraction_theta_max 0.996
_diffrn_measurement_device 'four-circle diffractometer'
_diffrn_measurement_device_type 'XtaLAB AFC12 (RINC): Kappa single'
_diffrn_radiation_monochromator 'Rigaku MaxFlux double bounce layer optics'
_diffrn_radiation_probe x-ray
_diffrn_radiation_type 'Mo K\a'
_diffrn_radiation_wavelength 0.71073
_diffrn_reflns_av_R_equivalents 0.0951
_diffrn_reflns_av_unetI/netI 0.0672
_diffrn_reflns_Laue_measured_fraction_full 0.996
_diffrn_reflns_Laue_measured_fraction_max 0.996
_diffrn_reflns_limit_h_max 10
_diffrn_reflns_limit_h_min -10
_diffrn_reflns_limit_k_max 16
_diffrn_reflns_limit_k_min -16
_diffrn_reflns_limit_l_max 12
_diffrn_reflns_limit_l_min -12
_diffrn_reflns_number 12373
_diffrn_reflns_point_group_measured_fraction_full 0.996
_diffrn_reflns_point_group_measured_fraction_max 0.996
_diffrn_reflns_theta_full 25.242
_diffrn_reflns_theta_max 25.999
_diffrn_reflns_theta_min 3.912
_diffrn_source 'micro-focus sealed X-ray tube'
_diffrn_source_type 'Rigaku (Mo) mm003 X-ray Source'
_exptl_absorpt_coefficient_mu 0.099
_exptl_absorpt_correction_T_max 1.00000
_exptl_absorpt_correction_T_min 0.46092
_exptl_absorpt_correction_type multi-scan
_exptl_absorpt_process_details
;
CrysAlisPro 1.171.39.46 (Rigaku Oxford Diffraction, 2018)
Empirical absorption correction using spherical harmonics,
 implemented in SCALE3 ABSPACK scaling algorithm.
;
_exptl_crystal_colour colourless
_exptl_crystal_density_diffrn 1.406
_exptl_crystal_description prism
_exptl_crystal_F_000 496
_exptl_crystal_size_max 0.20
_exptl_crystal_size_mid 0.10
_exptl_crystal_size_min 0.05
_refine_diff_density_max 0.143
_refine_diff_density_min -0.179
_refine_diff_density_rms 0.040
_refine_ls_extinction_method none
_refine_ls_goodness_of_fit_ref 1.018
_refine_ls_hydrogen_treatment constr
_refine_ls_matrix_type full
_refine_ls_number_parameters 163
_refine_ls_number_reflns 2212
_refine_ls_number_restraints 0
_refine_ls_restrained_S_all 1.018
_refine_ls_R_factor_all 0.0960
_refine_ls_R_factor_gt 0.0513
_refine_ls_shift/su_max 0.000
_refine_ls_shift/su_mean 0.000
_refine_ls_structure_factor_coef Fsqd
_refine_ls_weighting_details 'w=1/[\s^2^(Fo^2^)+(0.0479P)^2^+0.2214P] where P=(Fo^2^+2Fc^2^)/3'
_refine_ls_weighting_scheme calc
_refine_ls_wR_factor_gt 0.1181
_refine_ls_wR_factor_ref 0.1412
_reflns_Friedel_coverage 0.000
_reflns_number_gt 1337
_reflns_number_total 2212
_reflns_threshold_expression 'I > 2\s(I)'
_cod_data_source_file c9cc04673a2.cif
_cod_data_source_block NIP321b
_cod_database_code 7123845
_shelx_space_group_comment
;
The symmetry employed for this shelxl refinement is uniquely defined
by the following loop, which should always be used as a source of
symmetry information in preference to the above space-group names.
They are only intended as comments.
;

loop_
_space_group_symop_operation_xyz
'x, y, z'
'-x+1/2, y+1/2, -z+1/2'
'-x, -y, -z'
'x-1/2, -y-1/2, z-1/2'

loop_
_atom_site_label
_atom_site_type_symbol
_atom_site_fract_x
_atom_site_fract_y
_atom_site_fract_z
_atom_site_U_iso_or_equiv
_atom_site_adp_type
_atom_site_occupancy
_atom_site_site_symmetry_order
_atom_site_calc_flag
_atom_site_refinement_flags_posn
_atom_site_refinement_flags_adp
O1 O 0.6203(2) 0.46740(15) 0.3330(2) 0.0851(6) Uani 1 1 d . .
N1 N 0.3295(2) 0.63807(19) 0.3573(2) 0.0716(6) Uani 1 1 d . .
C1 C 0.5498(3) 0.5422(2) 0.3583(3) 0.0645(7) Uani 1 1 d . .
O2 O 0.3871(2) 0.54851(15) 0.31592(19) 0.0772(6) Uani 1 1 d . .
N2 N 0.4545(2) 0.68592(15) 0.42042(18) 0.0538(5) Uani 1 1 d . .
C2 C 0.5904(3) 0.63582(17) 0.4251(2) 0.0512(6) Uani 1 1 d . .
N3 N 0.7692(2) 0.77498(16) 0.4607(3) 0.0747(7) Uani 1 1 d . .
C3 C 0.7456(2) 0.67568(19) 0.4786(2) 0.0515(6) Uani 1 1 d . .
C6 C 1.0086(3) 0.6496(3) 0.5856(3) 0.0745(8) Uani 1 1 d . .
H6 H 1.089055 0.607332 0.626790 0.089 Uiso 1 1 calc R U
C5 C 1.0337(3) 0.7518(3) 0.5696(3) 0.0805(9) Uani 1 1 d . .
H5 H 1.130874 0.780590 0.601122 0.097 Uiso 1 1 calc R U
C4 C 0.9130(3) 0.8101(2) 0.5065(4) 0.0895(10) Uani 1 1 d . .
H4 H 0.931711 0.879097 0.494411 0.107 Uiso 1 1 calc R U
C9 C 0.4759(3) 0.7909(2) 0.6213(2) 0.0583(6) Uani 1 1 d . .
H9 H 0.532347 0.739118 0.671467 0.070 Uiso 1 1 calc R U
C8 C 0.4252(2) 0.78106(18) 0.4842(2) 0.0504(6) Uani 1 1 d . .
C7 C 0.8615(3) 0.6107(2) 0.5393(2) 0.0627(7) Uani 1 1 d . .
H7 H 0.841062 0.541632 0.548979 0.075 Uiso 1 1 calc R U
C10 C 0.4405(3) 0.8800(2) 0.6824(3) 0.0658(7) Uani 1 1 d . .
H10 H 0.474070 0.888829 0.775102 0.079 Uiso 1 1 calc R U
C11 C 0.3572(3) 0.9550(2) 0.6086(3) 0.0705(7) Uani 1 1 d . .
H11 H 0.333491 1.014443 0.651189 0.085 Uiso 1 1 calc R U
C12 C 0.3078(3) 0.9437(2) 0.4720(3) 0.0736(8) Uani 1 1 d . .
H12 H 0.251789 0.995662 0.422051 0.088 Uiso 1 1 calc R U
C13 C 0.3408(3) 0.8558(2) 0.4086(3) 0.0640(7) Uani 1 1 d . .
H13 H 0.306440 0.847237 0.316002 0.077 Uiso 1 1 calc R U

loop_
_atom_site_aniso_label
_atom_site_aniso_U_11
_atom_site_aniso_U_22
_atom_site_aniso_U_33
_atom_site_aniso_U_23
_atom_site_aniso_U_13
_atom_site_aniso_U_12
O1 0.0913(15) 0.0738(13) 0.0954(15) -0.0174(11) 0.0308(12) -0.0041(11)
N1 0.0518(13) 0.0915(17) 0.0705(14) -0.0149(12) 0.0085(10) -0.0079(12)
C1 0.0645(16) 0.0702(18) 0.0626(15) -0.0032(13) 0.0216(13) -0.0046(14)
O2 0.0663(12) 0.0889(13) 0.0757(12) -0.0197(10) 0.0110(9) -0.0180(10)
N2 0.0376(10) 0.0721(13) 0.0519(11) -0.0028(9) 0.0084(8) -0.0048(9)
C2 0.0451(13) 0.0578(14) 0.0528(13) -0.0018(11) 0.0142(10) -0.0024(11)
N3 0.0447(12) 0.0603(13) 0.1222(19) -0.0038(13) 0.0234(12) -0.0015(10)
C3 0.0411(13) 0.0623(15) 0.0544(13) -0.0024(11) 0.0176(10) 0.0022(11)
C6 0.0431(15) 0.113(3) 0.0688(17) 0.0104(16) 0.0147(12) 0.0126(15)
C5 0.0414(15) 0.105(3) 0.098(2) -0.0231(18) 0.0222(14) -0.0077(15)
C4 0.0468(16) 0.0716(18) 0.155(3) -0.0213(19) 0.0311(17) -0.0087(14)
C9 0.0422(13) 0.0763(17) 0.0549(14) 0.0031(12) 0.0053(10) 0.0050(12)
C8 0.0337(11) 0.0683(15) 0.0508(13) -0.0010(11) 0.0115(10) -0.0014(10)
C7 0.0524(15) 0.0740(16) 0.0644(15) 0.0112(13) 0.0177(12) 0.0052(12)
C10 0.0558(15) 0.0845(19) 0.0570(14) -0.0082(14) 0.0101(12) 0.0001(14)
C11 0.0621(16) 0.0767(18) 0.0758(18) -0.0044(15) 0.0209(14) 0.0080(14)
C12 0.0705(18) 0.0800(19) 0.0723(18) 0.0126(15) 0.0183(14) 0.0198(15)
C13 0.0530(14) 0.0881(19) 0.0508(14) 0.0084(13) 0.0091(11) 0.0060(13)

loop_
_atom_type_symbol
_atom_type_description
_atom_type_scat_dispersion_real
_atom_type_scat_dispersion_imag
_atom_type_scat_source
C C 0.0033 0.0016 'International Tables Vol C Tables 4.2.6.8 and 6.1.1.4'
H H 0.0000 0.0000 'International Tables Vol C Tables 4.2.6.8 and 6.1.1.4'
N N 0.0061 0.0033 'International Tables Vol C Tables 4.2.6.8 and 6.1.1.4'
O O 0.0106 0.0060 'International Tables Vol C Tables 4.2.6.8 and 6.1.1.4'

loop_
_geom_angle_atom_site_label_1
_geom_angle_atom_site_label_2
_geom_angle_atom_site_label_3
_geom_angle
N2 N1 O2 103.57(18)
O1 C1 O2 120.7(2)
O1 C1 C2 135.2(3)
O2 C1 C2 104.1(2)
N1 O2 C1 111.45(18)
N1 N2 C2 115.6(2)
N1 N2 C8 115.12(18)
C2 N2 C8 129.06(18)
N2 C2 C1 105.2(2)
N2 C2 C3 126.2(2)
C1 C2 C3 128.4(2)
C3 N3 C4 116.6(2)
N3 C3 C7 122.9(2)
N3 C3 C2 117.1(2)
C7 C3 C2 120.0(2)
C5 C6 C7 118.7(3)
C4 C5 C6 118.4(3)
N3 C4 C5 124.4(3)
C8 C9 C10 117.9(2)
C13 C8 C9 122.0(2)
C13 C8 N2 119.5(2)
C9 C8 N2 118.3(2)
C3 C7 C6 118.9(3)
C11 C10 C9 120.7(2)
C10 C11 C12 120.5(3)
C11 C12 C13 120.2(3)
C8 C13 C12 118.8(2)

loop_
_geom_bond_atom_site_label_1
_geom_bond_atom_site_label_2
_geom_bond_distance
O1 C1 1.209(3)
N1 N2 1.316(3)
N1 O2 1.371(3)
C1 O2 1.410(3)
C1 C2 1.412(3)
N2 C2 1.351(3)
N2 C8 1.445(3)
C2 C3 1.460(3)
N3 C3 1.334(3)
N3 C4 1.338(3)
C3 C7 1.376(3)
C6 C5 1.370(4)
C6 C7 1.383(4)
C5 C4 1.361(4)
C9 C8 1.372(3)
C9 C10 1.380(3)
C8 C13 1.368(3)
C10 C11 1.359(4)
C11 C12 1.367(4)
C12 C13 1.371(4)

loop_
_geom_torsion_atom_site_label_1
_geom_torsion_atom_site_label_2
_geom_torsion_atom_site_label_3
_geom_torsion_atom_site_label_4
_geom_torsion
N2 N1 O2 C1 1.4(3)
O1 C1 O2 N1 178.6(2)
C2 C1 O2 N1 -1.9(3)
O2 N1 N2 C2 -0.2(3)
O2 N1 N2 C8 -175.50(18)
N1 N2 C2 C1 -1.0(3)
C8 N2 C2 C1 173.5(2)
N1 N2 C2 C3 174.5(2)
C8 N2 C2 C3 -11.0(4)
O1 C1 C2 N2 -179.0(3)
O2 C1 C2 N2 1.7(2)
O1 C1 C2 C3 5.7(5)
O2 C1 C2 C3 -173.6(2)
C4 N3 C3 C7 -0.7(4)
C4 N3 C3 C2 -178.1(2)
N2 C2 C3 N3 -34.7(3)
C1 C2 C3 N3 139.7(3)
N2 C2 C3 C7 147.8(2)
C1 C2 C3 C7 -37.8(3)
C7 C6 C5 C4 -1.2(4)
C3 N3 C4 C5 -0.4(5)
C6 C5 C4 N3 1.4(5)
C10 C9 C8 C13 -0.6(3)
C10 C9 C8 N2 -176.8(2)
N1 N2 C8 C13 -55.2(3)
C2 N2 C8 C13 130.3(2)
N1 N2 C8 C9 121.1(2)
C2 N2 C8 C9 -53.4(3)
N3 C3 C7 C6 0.8(4)
C2 C3 C7 C6 178.1(2)
C5 C6 C7 C3 0.1(4)
C8 C9 C10 C11 0.4(4)
C9 C10 C11 C12 -0.5(4)
C10 C11 C12 C13 0.7(4)
C9 C8 C13 C12 0.8(4)
N2 C8 C13 C12 177.0(2)
C11 C12 C13 C8 -0.8(4)
